data_1526138
loop_
_publ_author_name
'Gopal, R.'
'Calvo, C.'

_publ_section_title
;
 Crystal structure of beta-V P O5
;
_journal_name_full 'Journal of Solid State Chemistry'
_journal_page_first 432
_journal_page_last 435
_journal_volume 5
_journal_year 1972
_chemical_formula_sum 'O5 P V'
_chemical_name_systematic 'V (P O4) O'
_space_group_IT_number 62
_symmetry_space_group_name_Hall '-P 2ac 2n'
_symmetry_space_group_name_H-M 'P n m a'
_cell_angle_alpha 90
_cell_angle_beta 90
_cell_angle_gamma 90
_cell_formula_units_Z 4
_cell_length_a 7.77
_cell_length_b 6.143
_cell_length_c 6.965
_cell_volume 332.447
_citation_journal_id_ASTM JSSCBI
_cod_data_source_file Gopal_JSSCBI_1972_1844.cif
_cod_data_source_block O5P1V1
_cod_original_cell_volume 332.4472
_cod_original_formula_sum 'O5 P1 V1'
_cod_database_code 1526138

loop_
_symmetry_equiv_pos_as_xyz
x,y,z
-x+1/2,-y,z+1/2
x+1/2,-y+1/2,-z+1/2
-x,y+1/2,-z
-x,-y,-z
x-1/2,y,-z-1/2
-x-1/2,y-1/2,z-1/2
x,-y-1/2,z

loop_
_atom_site_label
_atom_site_type_symbol
_atom_site_fract_x
_atom_site_fract_y
_atom_site_fract_z
_atom_site_occupancy
_atom_site_U_iso_or_equiv
O4 O-2 0.3594 0.25 0.1442 1 0.0
O2 O-2 0.7235 0.25 0.0091 1 0.0
V1 V+5 0.1735 0.25 0.2307 1 0.0
O1 O-2 0.1228 0.5494 0.2511 1 0.0
P1 P+5 0.8831 0.25 0.8783 1 0.0
O3 O-2 0.0469 0.25 -0.003 1 0.0
